data_7706970
loop_
_publ_author_name
'Matveeva, Regina'
'Blasius, Clemens K.'
'Wadepohl, Hubert'
'Gade, Lutz H.'

_publ_section_title
;
 Reactivity of a T-shaped cobalt(I) pincer-complex.
;
_journal_issue 20
_journal_name_full 'Dalton transactions (Cambridge, England : 2003)'
_journal_page_first 6802
_journal_page_last 6810
_journal_paper_doi 10.1039/d1dt00277e
_journal_volume 50
_journal_year 2021
_chemical_absolute_configuration ad
_chemical_formula_sum 'C25 H35 Co N3 O2 P'
_chemical_formula_weight 499.46
_chemical_properties_physical 'air-sensitive, moisture-sensitive'
_space_group_crystal_system monoclinic
_space_group_IT_number 4
_space_group_name_Hall 'P 2yb'
_space_group_name_H-M_alt 'P 1 21 1'
_atom_sites_solution_hydrogens geom
_atom_sites_solution_primary iterative
_atom_sites_solution_secondary difmap
_audit_block_code ga_rem3
_audit_creation_date 2020-04-27
_audit_creation_method
;
encif (version 1.124)

encifer (version_id = 274361.64)

Olex2 1.3
(compiled 2020.12.01 svn.r5f60950 for OlexSys, GUI svn.r6226)
;
_audit_update_record
;
2021-01-14 deposited with the CCDC.	2021-03-24 downloaded from the CCDC.
;
_cell_angle_alpha 90
_cell_angle_beta 103.2244(13)
_cell_angle_gamma 90
_cell_formula_units_Z 2
_cell_length_a 9.30263(12)
_cell_length_b 8.28334(8)
_cell_length_c 16.9709(2)
_cell_measurement_reflns_used 38433
_cell_measurement_temperature 120(1)
_cell_measurement_theta_max 33.5230
_cell_measurement_theta_min 2.4560
_cell_volume 1273.05(3)
_computing_cell_refinement 'CrysAlisPro 1.171.40.78a (Rigaku OD, 2020)'
_computing_data_collection 'CrysAlisPro 1.171.40.78a (Rigaku OD, 2020)'
_computing_data_reduction 'CrysAlisPro 1.171.40.78a (Rigaku OD, 2020)'
_computing_publication_material 'encif (Wadepohl, 2009-20); encifer (Allen et al., 2004)'
_computing_structure_refinement 'SHELXL-20xx (Sheldrick, 2015)'
_computing_structure_solution 'SUPERFLIP (Palatinus, 2007-2009)'
_diffrn_ambient_temperature 120(1)
_diffrn_detector 'CCD plate'
_diffrn_detector_area_resol_mean 7.9621
_diffrn_detector_type Eos
_diffrn_measured_fraction_theta_full 0.999
_diffrn_measured_fraction_theta_max 0.981
_diffrn_measurement_details
;
List of Runs (angles in degrees, time in seconds):

  # Type    Start    End  Width  t~exp~   \w     \q     \k     \f   Frames
#--------------------------------------------------------------------------
  1  \w    -94.00  -4.00   0.50   15.00    --  -25.00 -57.00 120.00  180
  2  \w      6.00 104.00   0.50   15.00    --   31.15  38.00 -60.00  196
  3  \w     11.00 100.00   0.50   15.00    --   31.15  57.00   0.00  178
  4  \w      1.00 101.00   0.50   15.00    --   31.15  77.00  30.00  200
  5  \w      0.00  87.00   0.50   15.00    --   31.15-123.00 141.00  174
  6  \w    -38.00  53.00   0.50   15.00    --   31.15 -57.00-120.00  182
  7  \w      1.00 101.00   0.50   15.00    --   31.15  77.00 -60.00  200
  8  \w    -38.00  53.00   0.50   15.00    --   31.15 -57.00  30.00  182
  9  \w     11.00 100.00   0.50   15.00    --   31.15  57.00 120.00  178
 10  \w      1.00 101.00   0.50   15.00    --   31.15  77.00-150.00  200
 11  \w    -20.00  73.00   0.50   15.00    --   31.15 -99.00-150.00  186
 12  \w      1.00 101.00   0.50   15.00    --   31.15  77.00 120.00  200
 13  \w    -38.00  53.00   0.50   15.00    --   31.15 -57.00  90.00  182
 14  \w    -20.00  73.00   0.50   15.00    --   31.15 -99.00   0.00  186
 15  \w      6.00 104.00   0.50   15.00    --   31.15  38.00 150.00  196
 16  \w     11.00 100.00   0.50   15.00    --   31.15  57.00  90.00  178
 17  \w      1.00 101.00   0.50   15.00    --   31.15  77.00-180.00  200
 18  \w    -41.00  57.00   0.50   15.00    --   31.15 -38.00 150.00  196
 19  \f      0.00 120.00   0.50   15.00  32.07  31.15 -40.00    --   240
 20  \f      0.00 120.00   0.50   15.00  30.22  31.15  40.00    --   240
 21  \f      0.00 120.00   0.50   15.00  79.37  31.15  40.00    --   240
 22  \f      0.00 120.00   0.50   15.00 -14.95  31.15 -60.00    --   240
 23  \f      0.00 120.00   0.50   15.00  30.45  31.15 -60.00    --   240
 24  \f      0.00  25.00   0.50   15.00  31.85  31.15  60.00    --    50
 25  \f      0.00 120.00   0.50   15.00 -17.08  31.15 -40.00    --   240
;
_diffrn_measurement_device 'four-circle diffractometer'
_diffrn_measurement_device_type 'Agilent SuperNova, Dual, Cu at home/near, Eos'
_diffrn_measurement_method '\w and \f scans'
_diffrn_measurement_specimen_support 'polyimid foil'
_diffrn_orient_matrix_type 'CrysAlisPro convention (1999,Acta A55,543-557)'
_diffrn_orient_matrix_UB_11 -0.0205040000
_diffrn_orient_matrix_UB_12 -0.0084420000
_diffrn_orient_matrix_UB_13 -0.0427101000
_diffrn_orient_matrix_UB_21 -0.0595496000
_diffrn_orient_matrix_UB_22 0.0543206000
_diffrn_orient_matrix_UB_23 -0.0015072000
_diffrn_orient_matrix_UB_31 0.0465772000
_diffrn_orient_matrix_UB_32 0.0656392000
_diffrn_orient_matrix_UB_33 -0.0041725000
_diffrn_radiation_collimation 'focusing mirrors'
_diffrn_radiation_monochromator mirror
_diffrn_radiation_probe x-ray
_diffrn_radiation_type 'Mo K\a'
_diffrn_radiation_wavelength 0.71073
_diffrn_radiation_xray_symbol K-L~2,3~
_diffrn_reflns_av_R_equivalents 0.0517
_diffrn_reflns_av_unetI/netI 0.0300
_diffrn_reflns_Laue_measured_fraction_full 0.999
_diffrn_reflns_Laue_measured_fraction_max 0.981
_diffrn_reflns_limit_h_max 14
_diffrn_reflns_limit_h_min -14
_diffrn_reflns_limit_k_max 13
_diffrn_reflns_limit_k_min -13
_diffrn_reflns_limit_l_max 26
_diffrn_reflns_limit_l_min -26
_diffrn_reflns_number 83617
_diffrn_reflns_point_group_measured_fraction_full 0.999
_diffrn_reflns_point_group_measured_fraction_max 0.968
_diffrn_reflns_theta_full 25.242
_diffrn_reflns_theta_max 34.222
_diffrn_reflns_theta_min 2.249
_diffrn_source 'microfocus X-Ray tube'
_diffrn_source_type 'Agilent SuperNova (Mo) X-ray Source'
_exptl_absorpt_coefficient_mu 0.762
_exptl_absorpt_correction_T_max 1.000
_exptl_absorpt_correction_T_min 0.618
_exptl_absorpt_correction_type gaussian
_exptl_absorpt_process_details
;
CrysAlisPro 1.171.40.78a (Rigaku Oxford Diffraction, 2020)
Numerical absorption correction based on gaussian integration over
 a multifaceted crystal model (Busing & Levy, 1957).
Empirical absorption correction using spherical harmonics,
 implemented in SCALE3 ABSPACK scaling algorithm.
;
_exptl_crystal_colour black
_exptl_crystal_colour_primary black
_exptl_crystal_density_diffrn 1.303
_exptl_crystal_description irregular
_exptl_crystal_F_000 528
_exptl_crystal_size_max 0.220
_exptl_crystal_size_mid 0.176
_exptl_crystal_size_min 0.115
_refine_diff_density_max 0.402
_refine_diff_density_min -0.265
_refine_diff_density_rms 0.050
_refine_ls_abs_structure_details
;
 Flack x determined using 4178 quotients [(I+)-(I-)]/[(I+)+(I-)]
 (Parsons, Flack and Wagner, Acta Cryst. B69 (2013) 249-259).
;
_refine_ls_abs_structure_Flack -0.009(3)
_refine_ls_extinction_method none
_refine_ls_goodness_of_fit_ref 1.044
_refine_ls_hydrogen_treatment constr
_refine_ls_matrix_type full
_refine_ls_number_parameters 296
_refine_ls_number_reflns 10215
_refine_ls_number_restraints 1
_refine_ls_restrained_S_all 1.044
_refine_ls_R_factor_all 0.0309
_refine_ls_R_factor_gt 0.0281
_refine_ls_shift/su_max 0.000
_refine_ls_shift/su_mean 0.000
_refine_ls_structure_factor_coef Fsqd
_refine_ls_weighting_details 'w=1/[\s^2^(Fo^2^)+(0.0305P)^2^+0.1579P] where P=(Fo^2^+2Fc^2^)/3'
_refine_ls_weighting_scheme calc
_refine_ls_wR_factor_gt 0.0650
_refine_ls_wR_factor_ref 0.0662
_reflns_Friedel_coverage 0.866
_reflns_Friedel_fraction_full 1.000
_reflns_Friedel_fraction_max 0.953
_reflns_number_gt 9672
_reflns_number_total 10215
_reflns_threshold_expression 'I > 2\s(I)'
_cod_data_source_file d1dt00277e2.cif
_cod_data_source_block ga_rem3
_cod_depositor_comments 'Adding full bibliography for 7706966--7706972.cif.'
_cod_original_sg_symbol_H-M 'P 21'
_cod_database_code 7706970
_audit_block_refno 3535
_audit_block_usercomment 'rm25, irregular, black'
_shelx_space_group_comment
;
The symmetry employed for this shelxl refinement is uniquely defined
by the following loop, which should always be used as a source of
symmetry information in preference to the above space-group names.
They are only intended as comments.
;
_reflns_odcompleteness_completeness 99.98
_reflns_odcompleteness_iscentric 1
_reflns_odcompleteness_theta 32.50
_shelxl_version_number 2018/3
_olex2_refinement_description
;
1. Fixed Uiso
 At 1.2 times of:
  All C(H) groups, All C(H,H) groups
 At 1.5 times of:
  All C(H,H,H) groups
2.a Ternary CH refined with riding coordinates:
 C1(H1), C16(H16), C17(H17), C20(H20)
2.b Secondary CH2 refined with riding coordinates:
 C2(H2A,H2B), C15(H15A,H15B)
2.c Aromatic/amide H refined with riding coordinates:
 C4(H4), C7(H7), C8(H8), C9(H9), C10(H10), C13(H13)
2.d Idealised Me refined as rotating group:
 C18(H18A,H18B,H18C), C19(H19A,H19B,H19C), C21(H21A,H21B,H21C), C22(H22A,H22B,
 H22C), C23(H23A,H23B,H23C), C24(H24A,H24B,H24C), C25(H25A,H25B,H25C)
;
_oxdiff_exptl_absorpt_empirical_details
;
Empirical correction (ABSPACK) includes:
- Absorption correction using spherical harmonics
- Frame scaling
;
_oxdiff_exptl_absorpt_empirical_full_max 1.194
_oxdiff_exptl_absorpt_empirical_full_min 0.881

loop_
_symmetry_equiv_pos_as_xyz
'x, y, z'
'-x, y+1/2, -z'

loop_
_atom_site_label
_atom_site_type_symbol
_atom_site_fract_x
_atom_site_fract_y
_atom_site_fract_z
_atom_site_U_iso_or_equiv
_atom_site_adp_type
_atom_site_occupancy
_atom_site_site_symmetry_order
_atom_site_calc_flag
_atom_site_refinement_flags_posn
_atom_site_refinement_flags_adp
_atom_site_refinement_flags_occupancy
_atom_site_disorder_assembly
_atom_site_disorder_group
Co Co 0.18859(2) 0.23760(2) 0.24208(2) 0.01573(5) Uani 1 1 d . . . . .
P P 0.10109(5) 0.49303(5) 0.26486(3) 0.02043(8) Uani 1 1 d . . . . .
O1 O -0.04338(15) 0.15114(16) 0.00765(8) 0.0250(3) Uani 1 1 d . . . . .
O2 O 0.38872(16) 0.08412(18) 0.47198(8) 0.0286(3) Uani 1 1 d . . . . .
N1 N 0.11436(15) 0.21812(17) 0.12628(8) 0.0182(2) Uani 1 1 d . . . . .
N2 N 0.02533(15) 0.10554(16) 0.26470(8) 0.0182(2) Uani 1 1 d . . . . .
N3 N 0.32022(16) 0.18588(16) 0.34438(8) 0.0182(2) Uani 1 1 d . . . . .
C1 C 0.19549(18) 0.2529(2) 0.06272(9) 0.0205(3) Uani 1 1 d . . . . .
H1 H 0.232994 0.366355 0.068961 0.025 Uiso 1 1 calc R U . . .
C2 C 0.07471(19) 0.2393(3) -0.01521(9) 0.0254(3) Uani 1 1 d . . . . .
H2A H 0.040700 0.347702 -0.036109 0.030 Uiso 1 1 calc R U . . .
H2B H 0.111448 0.180406 -0.057416 0.030 Uiso 1 1 calc R U . . .
C3 C -0.01518(19) 0.1557(2) 0.09069(10) 0.0200(3) Uani 1 1 d . . . . .
C4 C -0.12313(19) 0.0904(2) 0.12684(11) 0.0217(3) Uani 1 1 d . . . . .
H4 H -0.216302 0.063256 0.093113 0.026 Uiso 1 1 calc R U . . .
C5 C -0.10101(18) 0.06336(19) 0.20936(11) 0.0199(3) Uani 1 1 d . . . . .
C6 C -0.19749(18) -0.0241(2) 0.25137(11) 0.0229(3) Uani 1 1 d . . . . .
C7 C -0.3365(2) -0.0936(2) 0.22455(15) 0.0299(4) Uani 1 1 d . . . . .
H7 H -0.388022 -0.085519 0.169480 0.036 Uiso 1 1 calc R U . . .
C8 C -0.3975(2) -0.1748(3) 0.28029(17) 0.0383(5) Uani 1 1 d . . . . .
H8 H -0.492815 -0.221687 0.263260 0.046 Uiso 1 1 calc R U . . .
C9 C -0.3216(3) -0.1892(2) 0.36124(17) 0.0380(5) Uani 1 1 d . . . . .
H9 H -0.365628 -0.246519 0.398132 0.046 Uiso 1 1 calc R U . . .
C10 C -0.1828(2) -0.1210(2) 0.38847(14) 0.0302(4) Uani 1 1 d . . . . .
H10 H -0.130886 -0.131374 0.443367 0.036 Uiso 1 1 calc R U . . .
C11 C -0.1215(2) -0.0365(2) 0.33270(11) 0.0229(3) Uani 1 1 d . . . . .
C12 C 0.02023(19) 0.04463(19) 0.33909(10) 0.0205(3) Uani 1 1 d . . . . .
C13 C 0.1372(2) 0.0525(2) 0.40628(11) 0.0235(3) Uani 1 1 d . . . . .
H13 H 0.121078 0.016491 0.456719 0.028 Uiso 1 1 calc R U . . .
C14 C 0.2778(2) 0.1104(2) 0.40415(10) 0.0215(3) Uani 1 1 d . . . . .
C15 C 0.5151(2) 0.1733(3) 0.45978(11) 0.0279(4) Uani 1 1 d . . . . .
H15A H 0.607056 0.110378 0.478664 0.034 Uiso 1 1 calc R U . . .
H15B H 0.524700 0.277419 0.489138 0.034 Uiso 1 1 calc R U . . .
C16 C 0.48387(18) 0.20060(19) 0.36835(10) 0.0204(3) Uani 1 1 d . . . . .
H16 H 0.528370 0.109692 0.343278 0.024 Uiso 1 1 calc R U . . .
C17 C 0.32619(19) 0.1369(2) 0.06805(11) 0.0214(3) Uani 1 1 d . . . . .
H17 H 0.389641 0.146253 0.124016 0.026 Uiso 1 1 calc R U . . .
C18 C 0.4201(3) 0.1888(3) 0.00951(15) 0.0367(5) Uani 1 1 d . . . . .
H18A H 0.364311 0.171972 -0.046282 0.055 Uiso 1 1 calc R U . . .
H18B H 0.510812 0.124367 0.019428 0.055 Uiso 1 1 calc R U . . .
H18C H 0.445403 0.303336 0.017820 0.055 Uiso 1 1 calc R U . . .
C19 C 0.2786(2) -0.0393(2) 0.05563(12) 0.0250(3) Uani 1 1 d . . . . .
H19A H 0.217696 -0.067896 0.093616 0.037 Uiso 1 1 calc R U . . .
H19B H 0.366326 -0.108594 0.065271 0.037 Uiso 1 1 calc R U . . .
H19C H 0.221382 -0.054610 0.000023 0.037 Uiso 1 1 calc R U . . .
C20 C 0.54488(19) 0.3587(2) 0.34444(10) 0.0210(3) Uani 1 1 d . . . . .
H20 H 0.497254 0.450045 0.367406 0.025 Uiso 1 1 calc R U . . .
C21 C 0.5149(2) 0.3785(2) 0.25263(11) 0.0248(3) Uani 1 1 d . . . . .
H21A H 0.559917 0.288667 0.229403 0.037 Uiso 1 1 calc R U . . .
H21B H 0.557386 0.480633 0.239633 0.037 Uiso 1 1 calc R U . . .
H21C H 0.408067 0.378977 0.229943 0.037 Uiso 1 1 calc R U . . .
C22 C 0.7116(2) 0.3642(2) 0.38013(12) 0.0284(4) Uani 1 1 d . . . . .
H22A H 0.731067 0.348734 0.438869 0.043 Uiso 1 1 calc R U . . .
H22B H 0.750498 0.469115 0.368283 0.043 Uiso 1 1 calc R U . . .
H22C H 0.759923 0.278153 0.356068 0.043 Uiso 1 1 calc R U . . .
C23 C -0.0951(2) 0.5073(3) 0.21751(12) 0.0286(4) Uani 1 1 d . . . . .
H23A H -0.132659 0.612486 0.230014 0.043 Uiso 1 1 calc R U . . .
H23B H -0.148491 0.421219 0.238301 0.043 Uiso 1 1 calc R U . . .
H23C H -0.109537 0.495902 0.158738 0.043 Uiso 1 1 calc R U . . .
C24 C 0.1714(3) 0.6804(3) 0.2318(2) 0.0552(8) Uani 1 1 d . . . . .
H24A H 0.181762 0.668454 0.175894 0.083 Uiso 1 1 calc R U . . .
H24B H 0.267968 0.705163 0.267048 0.083 Uiso 1 1 calc R U . . .
H24C H 0.102453 0.768494 0.234629 0.083 Uiso 1 1 calc R U . . .
C25 C 0.1031(3) 0.5323(4) 0.37108(14) 0.0457(6) Uani 1 1 d . . . . .
H25A H 0.044407 0.628971 0.375062 0.069 Uiso 1 1 calc R U . . .
H25B H 0.205044 0.549443 0.401359 0.069 Uiso 1 1 calc R U . . .
H25C H 0.060961 0.439665 0.393774 0.069 Uiso 1 1 calc R U . . .

loop_
_atom_site_aniso_label
_atom_site_aniso_U_11
_atom_site_aniso_U_22
_atom_site_aniso_U_33
_atom_site_aniso_U_23
_atom_site_aniso_U_13
_atom_site_aniso_U_12
Co 0.01495(9) 0.01551(8) 0.01676(8) 0.00011(8) 0.00368(6) 0.00002(8)
P 0.01757(19) 0.01705(17) 0.0268(2) -0.00148(15) 0.00526(15) 0.00147(14)
O1 0.0268(7) 0.0277(6) 0.0187(5) -0.0005(5) 0.0013(5) -0.0014(5)
O2 0.0278(7) 0.0328(7) 0.0221(6) 0.0072(5) -0.0010(5) 0.0005(5)
N1 0.0181(6) 0.0183(7) 0.0185(5) -0.0011(5) 0.0047(4) 0.0009(5)
N2 0.0171(6) 0.0169(5) 0.0210(6) -0.0003(5) 0.0054(5) -0.0006(5)
N3 0.0166(6) 0.0179(5) 0.0195(6) 0.0005(4) 0.0030(5) 0.0011(4)
C1 0.0252(7) 0.0184(7) 0.0187(6) 0.0004(6) 0.0069(5) 0.0007(6)
C2 0.0287(8) 0.0284(7) 0.0191(6) 0.0031(8) 0.0052(5) 0.0032(9)
C3 0.0200(7) 0.0192(7) 0.0195(7) -0.0019(5) 0.0021(6) 0.0030(5)
C4 0.0163(7) 0.0226(7) 0.0249(7) -0.0049(6) 0.0023(6) -0.0001(6)
C5 0.0165(7) 0.0167(6) 0.0273(8) -0.0024(5) 0.0065(6) -0.0007(5)
C6 0.0195(7) 0.0170(6) 0.0347(9) -0.0045(6) 0.0119(6) -0.0016(6)
C7 0.0204(8) 0.0231(8) 0.0489(12) -0.0097(8) 0.0136(8) -0.0030(6)
C8 0.0269(10) 0.0252(9) 0.0703(16) -0.0120(9) 0.0265(10) -0.0079(7)
C9 0.0395(12) 0.0223(8) 0.0642(15) 0.0014(9) 0.0367(11) -0.0022(8)
C10 0.0338(10) 0.0201(7) 0.0433(11) 0.0038(7) 0.0225(8) 0.0019(7)
C11 0.0228(8) 0.0157(6) 0.0338(8) 0.0000(6) 0.0137(7) 0.0000(6)
C12 0.0223(8) 0.0163(6) 0.0250(7) 0.0016(5) 0.0100(6) 0.0007(5)
C13 0.0264(9) 0.0228(7) 0.0224(7) 0.0053(6) 0.0076(6) 0.0003(6)
C14 0.0236(8) 0.0200(7) 0.0196(7) 0.0021(5) 0.0024(6) 0.0029(6)
C15 0.0230(8) 0.0333(9) 0.0241(8) 0.0017(7) -0.0016(6) 0.0010(7)
C16 0.0168(7) 0.0202(7) 0.0223(7) -0.0022(5) 0.0008(5) 0.0028(5)
C17 0.0189(7) 0.0242(7) 0.0227(7) -0.0011(6) 0.0080(6) -0.0021(6)
C18 0.0355(11) 0.0385(10) 0.0439(12) 0.0015(8) 0.0250(10) -0.0043(8)
C19 0.0227(8) 0.0209(7) 0.0325(9) -0.0015(6) 0.0086(7) 0.0021(6)
C20 0.0174(7) 0.0195(6) 0.0253(7) -0.0058(6) 0.0033(6) 0.0001(5)
C21 0.0205(8) 0.0272(8) 0.0266(8) -0.0019(6) 0.0055(6) -0.0032(6)
C22 0.0179(8) 0.0331(9) 0.0326(9) -0.0105(7) 0.0023(7) -0.0013(7)
C23 0.0201(8) 0.0336(9) 0.0314(9) 0.0034(7) 0.0044(7) 0.0065(7)
C24 0.0349(13) 0.0227(9) 0.112(3) 0.0132(12) 0.0253(15) -0.0022(8)
C25 0.0390(12) 0.0605(16) 0.0330(11) -0.0208(10) -0.0013(9) 0.0157(11)

loop_
_atom_type_symbol
_atom_type_description
_atom_type_scat_dispersion_real
_atom_type_scat_dispersion_imag
_atom_type_scat_source
C C 0.0033 0.0016 'International Tables Vol C Tables 4.2.6.8 and 6.1.1.4'
H H 0.0000 0.0000 'International Tables Vol C Tables 4.2.6.8 and 6.1.1.4'
Co Co 0.3494 0.9721 'International Tables Vol C Tables 4.2.6.8 and 6.1.1.4'
N N 0.0061 0.0033 'International Tables Vol C Tables 4.2.6.8 and 6.1.1.4'
O O 0.0106 0.0060 'International Tables Vol C Tables 4.2.6.8 and 6.1.1.4'
P P 0.1023 0.0942 'International Tables Vol C Tables 4.2.6.8 and 6.1.1.4'

loop_
_exptl_crystal_face_index_h
_exptl_crystal_face_index_k
_exptl_crystal_face_index_l
_exptl_crystal_face_perp_dist
1 -12 -1 0.0573
8 8 6 0.0770
-13 -2 9 0.1045
-1 12 1 0.0573
0 3 -23 0.0852
6 8 -16 0.1105
10 8 -5 0.1032
0 9 15 0.0462
-9 7 -2 0.0633
-7 2 22 0.0491
-2 -10 13 0.0539
11 5 2 0.0778
9 -4 13 0.0769
1 -11 7 0.0463
10 -7 -8 0.0765
-5 -1 -20 0.1051
-9 8 9 0.0533

loop_
_geom_angle_atom_site_label_1
_geom_angle_atom_site_label_2
_geom_angle_atom_site_label_3
_geom_angle
_geom_angle_site_symmetry_1
_geom_angle_site_symmetry_3
_geom_angle_publ_flag
N1 Co P 100.79(4) . . ?
N1 Co N2 92.26(6) . . ?
N2 Co P 99.03(4) . . ?
N3 Co P 103.07(4) . . ?
N3 Co N1 154.25(6) . . ?
N3 Co N2 93.43(6) . . ?
C23 P Co 109.78(7) . . ?
C23 P C24 101.71(12) . . ?
C23 P C25 101.94(10) . . ?
C24 P Co 123.95(9) . . ?
C24 P C25 103.22(15) . . ?
C25 P Co 113.58(9) . . ?
C3 O1 C2 106.45(13) . . ?
C14 O2 C15 106.18(14) . . ?
C1 N1 Co 126.96(10) . . ?
C3 N1 Co 124.91(12) . . ?
C3 N1 C1 107.84(13) . . ?
C5 N2 Co 125.69(11) . . ?
C12 N2 Co 124.89(12) . . ?
C12 N2 C5 109.41(14) . . ?
C14 N3 Co 123.67(12) . . ?
C14 N3 C16 107.10(13) . . ?
C16 N3 Co 128.80(11) . . ?
N1 C1 H1 109.2 . . ?
N1 C1 C2 102.69(13) . . ?
N1 C1 C17 111.38(13) . . ?
C2 C1 H1 109.2 . . ?
C2 C1 C17 114.82(15) . . ?
C17 C1 H1 109.2 . . ?
O1 C2 C1 104.94(12) . . ?
O1 C2 H2A 110.8 . . ?
O1 C2 H2B 110.8 . . ?
C1 C2 H2A 110.8 . . ?
C1 C2 H2B 110.8 . . ?
H2A C2 H2B 108.8 . . ?
O1 C3 C4 116.82(15) . . ?
N1 C3 O1 114.78(15) . . ?
N1 C3 C4 128.36(16) . . ?
C3 C4 H4 118.3 . . ?
C5 C4 C3 123.34(15) . . ?
C5 C4 H4 118.3 . . ?
N2 C5 C4 123.83(15) . . ?
N2 C5 C6 108.55(15) . . ?
C4 C5 C6 127.43(15) . . ?
C7 C6 C5 132.36(18) . . ?
C7 C6 C11 120.81(17) . . ?
C11 C6 C5 106.79(15) . . ?
C6 C7 H7 120.9 . . ?
C8 C7 C6 118.2(2) . . ?
C8 C7 H7 120.9 . . ?
C7 C8 H8 119.4 . . ?
C7 C8 C9 121.25(19) . . ?
C9 C8 H8 119.4 . . ?
C8 C9 H9 119.5 . . ?
C10 C9 C8 120.97(19) . . ?
C10 C9 H9 119.5 . . ?
C9 C10 H10 121.0 . . ?
C9 C10 C11 118.1(2) . . ?
C11 C10 H10 121.0 . . ?
C6 C11 C12 106.41(14) . . ?
C10 C11 C6 120.69(17) . . ?
C10 C11 C12 132.85(18) . . ?
N2 C12 C11 108.76(15) . . ?
N2 C12 C13 123.69(16) . . ?
C13 C12 C11 127.42(16) . . ?
C12 C13 H13 118.1 . . ?
C12 C13 C14 123.81(16) . . ?
C14 C13 H13 118.1 . . ?
O2 C14 C13 116.73(15) . . ?
N3 C14 O2 114.67(15) . . ?
N3 C14 C13 128.59(16) . . ?
O2 C15 H15A 110.9 . . ?
O2 C15 H15B 110.9 . . ?
O2 C15 C16 104.44(14) . . ?
H15A C15 H15B 108.9 . . ?
C16 C15 H15A 110.9 . . ?
C16 C15 H15B 110.9 . . ?
N3 C16 C15 102.15(14) . . ?
N3 C16 H16 108.6 . . ?
N3 C16 C20 114.78(13) . . ?
C15 C16 H16 108.6 . . ?
C20 C16 C15 113.76(14) . . ?
C20 C16 H16 108.6 . . ?
C1 C17 H17 107.1 . . ?
C18 C17 C1 110.40(16) . . ?
C18 C17 H17 107.1 . . ?
C19 C17 C1 112.93(14) . . ?
C19 C17 H17 107.1 . . ?
C19 C17 C18 111.73(16) . . ?
C17 C18 H18A 109.5 . . ?
C17 C18 H18B 109.5 . . ?
C17 C18 H18C 109.5 . . ?
H18A C18 H18B 109.5 . . ?
H18A C18 H18C 109.5 . . ?
H18B C18 H18C 109.5 . . ?
C17 C19 H19A 109.5 . . ?
C17 C19 H19B 109.5 . . ?
C17 C19 H19C 109.5 . . ?
H19A C19 H19B 109.5 . . ?
H19A C19 H19C 109.5 . . ?
H19B C19 H19C 109.5 . . ?
C16 C20 H20 108.8 . . ?
C16 C20 C21 111.90(14) . . ?
C16 C20 C22 109.06(15) . . ?
C21 C20 H20 108.8 . . ?
C21 C20 C22 109.42(15) . . ?
C22 C20 H20 108.8 . . ?
C20 C21 H21A 109.5 . . ?
C20 C21 H21B 109.5 . . ?
C20 C21 H21C 109.5 . . ?
H21A C21 H21B 109.5 . . ?
H21A C21 H21C 109.5 . . ?
H21B C21 H21C 109.5 . . ?
C20 C22 H22A 109.5 . . ?
C20 C22 H22B 109.5 . . ?
C20 C22 H22C 109.5 . . ?
H22A C22 H22B 109.5 . . ?
H22A C22 H22C 109.5 . . ?
H22B C22 H22C 109.5 . . ?
P C23 H23A 109.5 . . ?
P C23 H23B 109.5 . . ?
P C23 H23C 109.5 . . ?
H23A C23 H23B 109.5 . . ?
H23A C23 H23C 109.5 . . ?
H23B C23 H23C 109.5 . . ?
P C24 H24A 109.5 . . ?
P C24 H24B 109.5 . . ?
P C24 H24C 109.5 . . ?
H24A C24 H24B 109.5 . . ?
H24A C24 H24C 109.5 . . ?
H24B C24 H24C 109.5 . . ?
P C25 H25A 109.5 . . ?
P C25 H25B 109.5 . . ?
P C25 H25C 109.5 . . ?
H25A C25 H25B 109.5 . . ?
H25A C25 H25C 109.5 . . ?
H25B C25 H25C 109.5 . . ?

loop_
_geom_bond_atom_site_label_1
_geom_bond_atom_site_label_2
_geom_bond_distance
_geom_bond_site_symmetry_2
_geom_bond_publ_flag
Co P 2.3309(5) . ?
Co N1 1.9349(13) . ?
Co N2 1.9793(14) . ?
Co N3 1.9299(14) . ?
P C23 1.8216(19) . ?
P C24 1.823(2) . ?
P C25 1.828(2) . ?
O1 C2 1.444(2) . ?
O1 C3 1.374(2) . ?
O2 C14 1.376(2) . ?
O2 C15 1.443(3) . ?
N1 C1 1.479(2) . ?
N1 C3 1.323(2) . ?
N2 C5 1.371(2) . ?
N2 C12 1.370(2) . ?
N3 C14 1.326(2) . ?
N3 C16 1.488(2) . ?
C1 H1 1.0000 . ?
C1 C2 1.531(2) . ?
C1 C17 1.536(2) . ?
C2 H2A 0.9900 . ?
C2 H2B 0.9900 . ?
C3 C4 1.400(3) . ?
C4 H4 0.9500 . ?
C4 C5 1.386(2) . ?
C5 C6 1.460(2) . ?
C6 C7 1.394(3) . ?
C6 C11 1.403(3) . ?
C7 H7 0.9500 . ?
C7 C8 1.384(3) . ?
C8 H8 0.9500 . ?
C8 C9 1.399(4) . ?
C9 H9 0.9500 . ?
C9 C10 1.388(3) . ?
C10 H10 0.9500 . ?
C10 C11 1.399(3) . ?
C11 C12 1.461(2) . ?
C12 C13 1.386(3) . ?
C13 H13 0.9500 . ?
C13 C14 1.402(3) . ?
C15 H15A 0.9900 . ?
C15 H15B 0.9900 . ?
C15 C16 1.529(3) . ?
C16 H16 1.0000 . ?
C16 C20 1.519(2) . ?
C17 H17 1.0000 . ?
C17 C18 1.527(3) . ?
C17 C19 1.526(2) . ?
C18 H18A 0.9800 . ?
C18 H18B 0.9800 . ?
C18 H18C 0.9800 . ?
C19 H19A 0.9800 . ?
C19 H19B 0.9800 . ?
C19 H19C 0.9800 . ?
C20 H20 1.0000 . ?
C20 C21 1.528(2) . ?
C20 C22 1.531(2) . ?
C21 H21A 0.9800 . ?
C21 H21B 0.9800 . ?
C21 H21C 0.9800 . ?
C22 H22A 0.9800 . ?
C22 H22B 0.9800 . ?
C22 H22C 0.9800 . ?
C23 H23A 0.9800 . ?
C23 H23B 0.9800 . ?
C23 H23C 0.9800 . ?
C24 H24A 0.9800 . ?
C24 H24B 0.9800 . ?
C24 H24C 0.9800 . ?
C25 H25A 0.9800 . ?
C25 H25B 0.9800 . ?
C25 H25C 0.9800 . ?

loop_
_geom_contact_atom_site_label_1
_geom_contact_atom_site_label_2
_geom_contact_distance
_geom_contact_site_symmetry_1
_geom_contact_site_symmetry_2
_geom_contact_publ_flag
. . . . . ?

loop_
_geom_torsion_atom_site_label_1
_geom_torsion_atom_site_label_2
_geom_torsion_atom_site_label_3
_geom_torsion_atom_site_label_4
_geom_torsion
_geom_torsion_site_symmetry_1
_geom_torsion_site_symmetry_2
_geom_torsion_site_symmetry_3
_geom_torsion_site_symmetry_4
_geom_torsion_publ_flag
Co N1 C1 C2 -172.14(13) . . . . ?
Co N1 C1 C17 64.48(18) . . . . ?
Co N1 C3 O1 -178.68(11) . . . . ?
Co N1 C3 C4 -0.8(2) . . . . ?
Co N2 C5 C4 8.8(2) . . . . ?
Co N2 C5 C6 -175.96(11) . . . . ?
Co N2 C12 C11 176.16(11) . . . . ?
Co N2 C12 C13 -7.7(2) . . . . ?
Co N3 C14 O2 179.69(11) . . . . ?
Co N3 C14 C13 0.9(3) . . . . ?
Co N3 C16 C15 169.16(12) . . . . ?
Co N3 C16 C20 45.57(19) . . . . ?
O1 C3 C4 C5 169.57(15) . . . . ?
O2 C15 C16 N3 23.00(17) . . . . ?
O2 C15 C16 C20 147.28(15) . . . . ?
N1 C1 C2 O1 -17.86(19) . . . . ?
N1 C1 C17 C18 -172.47(15) . . . . ?
N1 C1 C17 C19 61.64(19) . . . . ?
N1 C3 C4 C5 -8.3(3) . . . . ?
N2 C5 C6 C7 -179.67(18) . . . . ?
N2 C5 C6 C11 -1.93(18) . . . . ?
N2 C12 C13 C14 -5.9(3) . . . . ?
N3 C16 C20 C21 -64.47(19) . . . . ?
N3 C16 C20 C22 174.33(14) . . . . ?
C1 N1 C3 O1 -4.48(19) . . . . ?
C1 N1 C3 C4 173.39(17) . . . . ?
C2 O1 C3 N1 -7.7(2) . . . . ?
C2 O1 C3 C4 174.16(15) . . . . ?
C2 C1 C17 C18 71.4(2) . . . . ?
C2 C1 C17 C19 -54.5(2) . . . . ?
C3 O1 C2 C1 15.87(19) . . . . ?
C3 N1 C1 C2 13.81(18) . . . . ?
C3 N1 C1 C17 -109.57(15) . . . . ?
C3 C4 C5 N2 3.7(3) . . . . ?
C3 C4 C5 C6 -170.65(16) . . . . ?
C4 C5 C6 C7 -4.6(3) . . . . ?
C4 C5 C6 C11 173.14(16) . . . . ?
C5 N2 C12 C11 -2.66(18) . . . . ?
C5 N2 C12 C13 173.47(16) . . . . ?
C5 C6 C7 C8 177.63(18) . . . . ?
C5 C6 C11 C10 -177.16(16) . . . . ?
C5 C6 C11 C12 0.31(18) . . . . ?
C6 C7 C8 C9 -0.9(3) . . . . ?
C6 C11 C12 N2 1.40(18) . . . . ?
C6 C11 C12 C13 -174.54(17) . . . . ?
C7 C6 C11 C10 0.9(3) . . . . ?
C7 C6 C11 C12 178.38(16) . . . . ?
C7 C8 C9 C10 0.6(3) . . . . ?
C8 C9 C10 C11 0.4(3) . . . . ?
C9 C10 C11 C6 -1.2(3) . . . . ?
C9 C10 C11 C12 -177.86(18) . . . . ?
C10 C11 C12 N2 178.44(18) . . . . ?
C10 C11 C12 C13 2.5(3) . . . . ?
C11 C6 C7 C8 0.1(3) . . . . ?
C11 C12 C13 C14 169.46(17) . . . . ?
C12 N2 C5 C4 -172.42(15) . . . . ?
C12 N2 C5 C6 2.85(18) . . . . ?
C12 C13 C14 O2 -168.77(17) . . . . ?
C12 C13 C14 N3 10.0(3) . . . . ?
C14 O2 C15 C16 -19.96(19) . . . . ?
C14 N3 C16 C15 -18.25(17) . . . . ?
C14 N3 C16 C20 -141.84(15) . . . . ?
C15 O2 C14 N3 9.0(2) . . . . ?
C15 O2 C14 C13 -172.07(16) . . . . ?
C15 C16 C20 C21 178.37(15) . . . . ?
C15 C16 C20 C22 57.18(19) . . . . ?
C16 N3 C14 O2 6.64(19) . . . . ?
C16 N3 C14 C13 -172.14(17) . . . . ?
C17 C1 C2 O1 103.19(16) . . . . ?
